data_1559179
loop_
_publ_author_name
'Yoshino, Junro'
'Hirono, Yoshito'
'Akahane, Ryota'
'Higuchi, Hiroyuki'
'Hayashi, Naoto'

_publ_section_title
;
 Effects of \p-conjugation on the solid-state photoresponsive coloring
 behavior of bipyridine-boronium complexes.
;
_journal_issue 11
_journal_name_full
'Photochemical &amp; photobiological sciences : Official journal of the European Photochemistry Association and the European Society for Photobiology'
_journal_page_first 1517
_journal_page_last 1521
_journal_paper_doi 10.1039/d0pp00296h
_journal_volume 19
_journal_year 2020
_chemical_formula_moiety 'C26 H26 B1 N2 S2 1+, C1 F3 O3 S1 1-, C1 H1 Cl3'
_chemical_formula_sum 'C28 H27 B Cl3 F3 N2 O3 S3'
_chemical_formula_weight 709.88
_space_group_crystal_system triclinic
_space_group_IT_number 2
_space_group_name_Hall '-P 1'
_space_group_name_H-M_alt 'P -1'
_atom_sites_solution_hydrogens geom
_atom_sites_solution_primary direct
_atom_sites_solution_secondary difmap
_audit_update_record
;
2019-08-29 deposited with the CCDC.	2020-09-23 downloaded from the CCDC.
;
_cell_angle_alpha 86.890(6)
_cell_angle_beta 86.035(6)
_cell_angle_gamma 85.589(6)
_cell_formula_units_Z 4
_cell_length_a 9.76723(18)
_cell_length_b 10.8636(2)
_cell_length_c 29.3189(6)
_cell_measurement_reflns_used 31446
_cell_measurement_temperature 173
_cell_measurement_theta_max 68.30
_cell_measurement_theta_min 3.02
_cell_volume 3090.56(11)
_computing_cell_refinement 'RAPID AUTO'
_computing_data_collection 'RAPID AUTO (Rigaku, ????)'
_computing_data_reduction 'RAPID AUTO'
_computing_molecular_graphics 'CrystalStructure 4.2.5'
_computing_publication_material 'CrystalStructure 4.2.5 (Rigaku, 2017)'
_computing_structure_refinement 'SHELXL Version 2017/1 (Sheldrick, 2008)'
_computing_structure_solution 'SIR92 (Altomare, et al., 1994)'
_diffrn_ambient_temperature 173
_diffrn_detector_area_resol_mean 10.000
_diffrn_measured_fraction_theta_full 0.983
_diffrn_measured_fraction_theta_max 0.980
_diffrn_measurement_device_type 'Rigaku R-AXIS RAPID'
_diffrn_measurement_method \w
_diffrn_radiation_type 'Cu K\a'
_diffrn_radiation_wavelength 1.54187
_diffrn_reflns_av_R_equivalents 0.0517
_diffrn_reflns_Laue_measured_fraction_full 0.983
_diffrn_reflns_Laue_measured_fraction_max 0.980
_diffrn_reflns_limit_h_max 11
_diffrn_reflns_limit_h_min -11
_diffrn_reflns_limit_k_max 13
_diffrn_reflns_limit_k_min -13
_diffrn_reflns_limit_l_max 35
_diffrn_reflns_limit_l_min -35
_diffrn_reflns_number 36574
_diffrn_reflns_point_group_measured_fraction_full 0.983
_diffrn_reflns_point_group_measured_fraction_max 0.980
_diffrn_reflns_theta_full 67.687
_diffrn_reflns_theta_max 68.215
_diffrn_reflns_theta_min 3.025
_diffrn_standards_number 0
_exptl_absorpt_coefficient_mu 5.042
_exptl_absorpt_correction_T_max 0.384
_exptl_absorpt_correction_T_min 0.185
_exptl_absorpt_correction_type multi-scan
_exptl_absorpt_process_details 'ABSCOR (Rigaku, 1995)'
_exptl_crystal_colour yellow
_exptl_crystal_density_diffrn 1.526
_exptl_crystal_density_method 'not measured'
_exptl_crystal_description prism
_exptl_crystal_F_000 1456.00
_exptl_crystal_recrystallization_method 'Re-crystallisation from solvent: Chloroform/hexane'
_exptl_crystal_size_max 0.491
_exptl_crystal_size_mid 0.208
_exptl_crystal_size_min 0.190
_refine_diff_density_max 0.91
_refine_diff_density_min -0.95
_refine_ls_extinction_method none
_refine_ls_goodness_of_fit_ref 1.113
_refine_ls_hydrogen_treatment constr
_refine_ls_number_parameters 775
_refine_ls_number_reflns 11081
_refine_ls_number_restraints 0
_refine_ls_R_factor_all 0.0802
_refine_ls_R_factor_gt 0.0696
_refine_ls_shift/su_max 0.001
_refine_ls_structure_factor_coef Fsqd
_refine_ls_weighting_details 'w = 1/[\s^2^(Fo^2^)+(0.1283P)^2^+1.4041P] where P=(Fo^2^+2Fc^2^)/3'
_refine_ls_weighting_scheme calc
_refine_ls_wR_factor_gt 0.2128
_refine_ls_wR_factor_ref 0.2204
_reflns_Friedel_coverage 0.000
_reflns_number_gt 8561
_reflns_number_total 11081
_reflns_threshold_expression F^2^>2.0\s(F^2^)
_cod_data_source_file d0pp00296h2.cif
_cod_data_source_block dt4bpybbnotf
_cod_depositor_comments 'Adding full bibliography for 1559177--1559181.cif.'
_cod_original_cell_volume 3090.57(11)
_cod_database_code 1559179

loop_
_space_group_symop_id
_space_group_symop_operation_xyz
1 +X,+Y,+Z
2 -X,-Y,-Z

loop_
_atom_site_label
_atom_site_type_symbol
_atom_site_fract_x
_atom_site_fract_y
_atom_site_fract_z
_atom_site_U_iso_or_equiv
_atom_site_adp_type
_atom_site_occupancy
_atom_site_site_symmetry_order
_atom_site_calc_flag
_atom_site_refinement_flags_posn
_atom_site_refinement_flags_adp
_atom_site_refinement_flags_occupancy
_atom_site_disorder_assembly
_atom_site_disorder_group
Cl1 Cl 0.3350(4) 0.7181(2) 0.04931(8) 0.1653(13) Uani 1 1 d . . . . .
Cl2 Cl 0.3158(3) 0.5269(2) -0.01149(7) 0.1580(11) Uani 1 1 d . . . . .
Cl3 Cl 0.0852(2) 0.6172(3) 0.04070(12) 0.1878(15) Uani 1 1 d . . . . .
Cl4 Cl 1.11069(13) -0.37109(13) 0.49901(5) 0.0776(4) Uani 1 1 d . . . . .
Cl5 Cl 1.29505(12) -0.25472(11) 0.43192(4) 0.0604(3) Uani 1 1 d . . . . .
Cl6 Cl 1.05265(16) -0.11752(13) 0.46953(6) 0.0859(5) Uani 1 1 d . . . . .
S1 S 0.25037(11) -0.05823(10) 0.18520(4) 0.0518(3) Uani 1 1 d . . . . .
S2 S 0.86441(13) 0.50305(12) 0.21023(4) 0.0625(3) Uani 1 1 d . . . . .
S3 S 0.27783(10) 0.31169(9) 0.14924(3) 0.0428(3) Uani 1 1 d . . . . .
S4 S 0.37164(10) -0.33632(9) 0.31299(3) 0.0425(3) Uani 1 1 d . . . . .
S5 S 0.97290(12) 0.25412(10) 0.30072(4) 0.0564(3) Uani 1 1 d . . . . .
S6 S 0.85897(10) -0.32206(9) 0.35381(3) 0.0414(2) Uani 1 1 d . . . . .
F1 F 0.3380(5) 0.2717(4) 0.06361(10) 0.1101(14) Uani 1 1 d . . . . .
F2 F 0.2295(5) 0.1304(3) 0.09809(12) 0.1042(13) Uani 1 1 d . . . . .
F3 F 0.1266(5) 0.3068(4) 0.08009(15) 0.1242(17) Uani 1 1 d . . . . .
F4 F 0.7866(4) -0.3278(4) 0.44157(10) 0.0946(11) Uani 1 1 d . . . . .
F5 F 0.6259(3) -0.3641(3) 0.39893(11) 0.0852(10) Uani 1 1 d . . . . .
F6 F 0.6877(4) -0.1809(3) 0.40312(16) 0.1182(15) Uani 1 1 d . . . . .
O1 O 0.1640(4) 0.2874(4) 0.18017(13) 0.0782(11) Uani 1 1 d . . . . .
O2 O 0.2930(4) 0.4408(3) 0.13729(10) 0.0640(9) Uani 1 1 d . . . . .
O3 O 0.4021(3) 0.2405(3) 0.16051(10) 0.0602(8) Uani 1 1 d . . . . .
O4 O 0.8939(4) -0.4517(3) 0.35833(13) 0.0694(9) Uani 1 1 d . . . . .
O5 O 0.9659(3) -0.2443(3) 0.36244(10) 0.0547(8) Uani 1 1 d . . . . .
O6 O 0.7835(4) -0.2823(4) 0.31494(12) 0.0774(11) Uani 1 1 d . . . . .
N1 N 0.3593(3) 0.1304(3) 0.34284(10) 0.0333(6) Uani 1 1 d . . . . .
N2 N 0.5104(3) 0.2929(3) 0.33264(10) 0.0341(7) Uani 1 1 d . . . . .
N3 N 0.6437(3) -0.1719(3) 0.15918(10) 0.0378(7) Uani 1 1 d . . . . .
N4 N 0.7879(3) -0.0127(3) 0.17161(10) 0.0386(7) Uani 1 1 d . . . . .
C1 C 0.2716(4) 0.0428(3) 0.35443(13) 0.0388(8) Uani 1 1 d . . . . .
H1 H 0.244835 0.028184 0.385907 0.047 Uiso 1 1 calc R U . . .
C2 C 0.2192(4) -0.0262(3) 0.32326(13) 0.0391(8) Uani 1 1 d . . . . .
H2 H 0.159439 -0.088760 0.333183 0.047 Uiso 1 1 calc R U . . .
C3 C 0.2542(3) -0.0042(3) 0.27614(12) 0.0326(7) Uani 1 1 d . . . . .
C4 C 0.3447(4) 0.0864(3) 0.26402(12) 0.0349(8) Uani 1 1 d . . . . .
H4 H 0.371666 0.103665 0.232719 0.042 Uiso 1 1 calc R U . . .
C5 C 0.3953(3) 0.1512(3) 0.29754(12) 0.0316(7) Uani 1 1 d . . . . .
C6 C 0.4901(3) 0.2478(3) 0.29147(12) 0.0314(7) Uani 1 1 d . . . . .
C7 C 0.5551(3) 0.2884(3) 0.25102(12) 0.0321(7) Uani 1 1 d . . . . .
H7 H 0.537460 0.253816 0.223123 0.039 Uiso 1 1 calc R U . . .
C8 C 0.6471(4) 0.3804(3) 0.25101(12) 0.0333(8) Uani 1 1 d . . . . .
C9 C 0.6656(4) 0.4283(4) 0.29357(13) 0.0390(8) Uani 1 1 d . . . . .
H9 H 0.725863 0.492246 0.295209 0.047 Uiso 1 1 calc R U . . .
C10 C 0.5975(4) 0.3837(4) 0.33275(13) 0.0390(8) Uani 1 1 d . . . . .
H10 H 0.612068 0.417826 0.361006 0.047 Uiso 1 1 calc R U . . .
C11 C 0.3220(4) 0.3033(4) 0.40602(12) 0.0389(8) Uani 1 1 d . . . . .
H11 H 0.253621 0.347779 0.385926 0.047 Uiso 1 1 calc R U . . .
C12 C 0.2447(4) 0.2211(4) 0.44203(13) 0.0419(9) Uani 1 1 d . . . . .
H12A H 0.191774 0.275402 0.464057 0.050 Uiso 1 1 calc R U . . .
H12B H 0.177461 0.177445 0.426359 0.050 Uiso 1 1 calc R U . . .
C13 C 0.3341(4) 0.1242(4) 0.46921(14) 0.0524(11) Uani 1 1 d . . . . .
H13A H 0.275011 0.059002 0.482054 0.063 Uiso 1 1 calc R U . . .
H13B H 0.368040 0.164531 0.495280 0.063 Uiso 1 1 calc R U . . .
C14 C 0.4591(4) 0.0618(4) 0.44185(14) 0.0500(10) Uani 1 1 d . . . . .
H14A H 0.523755 0.022487 0.463791 0.060 Uiso 1 1 calc R U . . .
H14B H 0.426678 -0.004596 0.424402 0.060 Uiso 1 1 calc R U . . .
C15 C 0.5367(4) 0.1479(4) 0.40878(13) 0.0413(9) Uani 1 1 d . . . . .
H15 H 0.607011 0.097015 0.390064 0.050 Uiso 1 1 calc R U . . .
C16 C 0.6115(4) 0.2421(4) 0.43373(14) 0.0495(10) Uani 1 1 d . . . . .
H16A H 0.664498 0.196406 0.457675 0.059 Uiso 1 1 calc R U . . .
H16B H 0.678439 0.280200 0.411431 0.059 Uiso 1 1 calc R U . . .
C17 C 0.5199(5) 0.3461(4) 0.45626(15) 0.0539(11) Uani 1 1 d . . . . .
H17A H 0.482789 0.314014 0.486498 0.065 Uiso 1 1 calc R U . . .
H17B H 0.578157 0.413808 0.461703 0.065 Uiso 1 1 calc R U . . .
C18 C 0.3992(4) 0.4002(4) 0.42909(14) 0.0454(10) Uani 1 1 d . . . . .
H18A H 0.434103 0.459694 0.405100 0.055 Uiso 1 1 calc R U . . .
H18B H 0.332751 0.446797 0.449973 0.055 Uiso 1 1 calc R U . . .
C19 C 0.1992(4) -0.0756(3) 0.24142(13) 0.0369(8) Uani 1 1 d . . . . .
C20 C 0.0955(3) -0.1689(3) 0.24934(11) 0.0275(7) Uani 1 1 d . . . . .
H20 H 0.052352 -0.194434 0.277968 0.033 Uiso 1 1 calc R U . . .
C21 C 0.0737(5) -0.2118(4) 0.2066(2) 0.0625(13) Uani 1 1 d . . . . .
H21 H 0.009406 -0.271467 0.203194 0.075 Uiso 1 1 calc R U . . .
C22 C 0.1486(5) -0.1643(4) 0.17038(18) 0.0598(13) Uani 1 1 d . . . . .
H22 H 0.144089 -0.188443 0.139887 0.072 Uiso 1 1 calc R U . . .
C23 C 0.7222(4) 0.4208(3) 0.20909(13) 0.0358(8) Uani 1 1 d . . . . .
C24 C 0.6950(3) 0.3933(3) 0.16179(11) 0.0265(7) Uani 1 1 d . . . . .
H24 H 0.622353 0.348722 0.152639 0.032 Uiso 1 1 calc R U . . .
C25 C 0.7998(5) 0.4472(4) 0.13271(16) 0.0597(12) Uani 1 1 d . . . . .
H25 H 0.802689 0.443127 0.100372 0.072 Uiso 1 1 calc R U . . .
C26 C 0.8941(5) 0.5041(5) 0.15339(18) 0.0642(13) Uani 1 1 d . . . . .
H26 H 0.969661 0.540942 0.137405 0.077 Uiso 1 1 calc R U . . .
C27 C 0.2415(6) 0.2523(5) 0.09525(18) 0.0671(14) Uani 1 1 d . . . . .
C28 C 0.5663(4) -0.2600(4) 0.14642(13) 0.0447(9) Uani 1 1 d . . . . .
H28 H 0.566180 -0.274674 0.114779 0.054 Uiso 1 1 calc R U . . .
C29 C 0.4887(4) -0.3287(4) 0.17661(13) 0.0414(9) Uani 1 1 d . . . . .
H29 H 0.437728 -0.391001 0.165866 0.050 Uiso 1 1 calc R U . . .
C30 C 0.4829(3) -0.3083(3) 0.22395(12) 0.0335(8) Uani 1 1 d . . . . .
C31 C 0.5686(3) -0.2217(3) 0.23748(12) 0.0335(8) Uani 1 1 d . . . . .
H31 H 0.573908 -0.208302 0.269035 0.040 Uiso 1 1 calc R U . . .
C32 C 0.6452(4) -0.1560(3) 0.20491(12) 0.0335(8) Uani 1 1 d . . . . .
C33 C 0.7364(4) -0.0593(3) 0.21244(12) 0.0347(8) Uani 1 1 d . . . . .
C34 C 0.7682(4) -0.0193(3) 0.25360(12) 0.0341(8) Uani 1 1 d . . . . .
H34 H 0.729091 -0.054760 0.281367 0.041 Uiso 1 1 calc R U . . .
C35 C 0.8588(4) 0.0745(3) 0.25457(13) 0.0365(8) Uani 1 1 d . . . . .
C36 C 0.9114(4) 0.1227(4) 0.21231(14) 0.0434(9) Uani 1 1 d . . . . .
H36 H 0.972863 0.186608 0.211264 0.052 Uiso 1 1 calc R U . . .
C37 C 0.8746(4) 0.0780(4) 0.17228(14) 0.0447(9) Uani 1 1 d . . . . .
H37 H 0.911715 0.112176 0.144002 0.054 Uiso 1 1 calc R U . . .
C38 C 0.8436(5) -0.1332(4) 0.09271(13) 0.0491(10) Uani 1 1 d . . . . .
H38 H 0.904520 -0.195552 0.109577 0.059 Uiso 1 1 calc R U . . .
C39 C 0.7740(5) -0.1995(5) 0.05613(14) 0.0596(12) Uani 1 1 d . . . . .
H39A H 0.844988 -0.224015 0.031906 0.072 Uiso 1 1 calc R U . . .
H39B H 0.738448 -0.276244 0.070571 0.072 Uiso 1 1 calc R U . . .
C40 C 0.6561(5) -0.1246(5) 0.03360(15) 0.0654(14) Uani 1 1 d . . . . .
H40A H 0.600165 -0.182634 0.019485 0.079 Uiso 1 1 calc R U . . .
H40B H 0.695919 -0.070747 0.008587 0.079 Uiso 1 1 calc R U . . .
C41 C 0.5597(5) -0.0432(5) 0.06518(15) 0.0585(12) Uani 1 1 d . . . . .
H41A H 0.492635 -0.095824 0.081957 0.070 Uiso 1 1 calc R U . . .
H41B H 0.507226 0.018890 0.045965 0.070 Uiso 1 1 calc R U . . .
C42 C 0.6324(5) 0.0251(4) 0.10033(14) 0.0511(11) Uani 1 1 d . . . . .
H42 H 0.560745 0.063128 0.122352 0.061 Uiso 1 1 calc R U . . .
C43 C 0.7175(5) 0.1275(5) 0.07805(16) 0.0646(13) Uani 1 1 d . . . . .
H43A H 0.742446 0.179704 0.102417 0.078 Uiso 1 1 calc R U . . .
H43B H 0.658766 0.180336 0.057526 0.078 Uiso 1 1 calc R U . . .
C44 C 0.8505(6) 0.0838(5) 0.05026(17) 0.0729(15) Uani 1 1 d . . . . .
H44A H 0.911272 0.153019 0.046799 0.087 Uiso 1 1 calc R U . . .
H44B H 0.825977 0.065692 0.019233 0.087 Uiso 1 1 calc R U . . .
C45 C 0.9330(5) -0.0308(5) 0.07034(15) 0.0621(13) Uani 1 1 d . . . . .
H45A H 0.991509 -0.003862 0.093636 0.074 Uiso 1 1 calc R U . . .
H45B H 0.994841 -0.066922 0.045567 0.074 Uiso 1 1 calc R U . . .
C46 C 0.3891(4) -0.3706(3) 0.25621(12) 0.0350(8) Uani 1 1 d . . . . .
C47 C 0.2923(4) -0.4560(4) 0.24668(14) 0.0430(9) Uani 1 1 d . . . . .
H47 H 0.283888 -0.487457 0.217476 0.052 Uiso 1 1 calc R U . . .
C48 C 0.2115(5) -0.4869(4) 0.28619(18) 0.0597(12) Uani 1 1 d . . . . .
H48 H 0.142062 -0.543664 0.286565 0.072 Uiso 1 1 calc R U . . .
C49 C 0.2400(4) -0.4295(4) 0.32395(16) 0.0526(11) Uani 1 1 d . . . . .
H49 H 0.192134 -0.440081 0.353058 0.063 Uiso 1 1 calc R U . . .
C50 C 0.8941(4) 0.1193(3) 0.29805(14) 0.0378(8) Uani 1 1 d . . . . .
C51 C 0.8674(3) 0.0644(3) 0.34243(10) 0.0237(6) Uani 1 1 d . . . . .
H51 H 0.822956 -0.009869 0.349090 0.028 Uiso 1 1 calc R U . . .
C52 C 0.9181(4) 0.1390(4) 0.37590(16) 0.0525(11) Uani 1 1 d . . . . .
H52 H 0.913660 0.117024 0.407752 0.063 Uiso 1 1 calc R U . . .
C53 C 0.9720(4) 0.2417(4) 0.35805(18) 0.0572(12) Uani 1 1 d . . . . .
H53 H 1.006171 0.301508 0.375938 0.069 Uiso 1 1 calc R U . . .
C54 C 0.7335(5) -0.2971(5) 0.40158(18) 0.0608(12) Uani 1 1 d . . . . .
C55 C 0.2601(6) 0.5865(5) 0.04038(19) 0.0748(15) Uani 1 1 d . . . . .
H55 H 0.281851 0.523505 0.065500 0.090 Uiso 1 1 calc R U . . .
C56 C 1.1227(5) -0.2626(4) 0.45300(16) 0.0536(11) Uani 1 1 d . . . . .
H56 H 1.068686 -0.289255 0.427984 0.064 Uiso 1 1 calc R U . . .
B1 B 0.4313(4) 0.2207(4) 0.37467(14) 0.0367(9) Uani 1 1 d . . . . .
B2 B 0.7299(5) -0.0742(4) 0.12837(15) 0.0426(10) Uani 1 1 d . . . . .

loop_
_atom_site_aniso_label
_atom_site_aniso_U_11
_atom_site_aniso_U_22
_atom_site_aniso_U_33
_atom_site_aniso_U_23
_atom_site_aniso_U_13
_atom_site_aniso_U_12
Cl1 0.289(4) 0.1163(17) 0.1093(15) 0.0261(13) -0.088(2) -0.092(2)
Cl2 0.231(3) 0.143(2) 0.0899(13) -0.0230(13) -0.0044(15) 0.0580(19)
Cl3 0.0907(14) 0.179(3) 0.271(4) 0.117(2) 0.0116(18) 0.0240(15)
Cl4 0.0583(7) 0.0648(8) 0.1053(11) 0.0179(7) 0.0133(7) -0.0072(6)
Cl5 0.0608(7) 0.0590(7) 0.0598(7) 0.0015(5) 0.0049(5) -0.0060(5)
Cl6 0.0943(10) 0.0516(8) 0.1077(11) -0.0162(7) 0.0068(8) 0.0167(7)
S1 0.0528(6) 0.0505(7) 0.0536(6) -0.0074(5) -0.0096(5) -0.0045(5)
S2 0.0612(7) 0.0629(8) 0.0651(7) -0.0038(6) 0.0063(6) -0.0236(6)
S3 0.0491(6) 0.0430(6) 0.0370(5) -0.0037(4) -0.0026(4) -0.0076(4)
S4 0.0436(5) 0.0401(6) 0.0437(5) -0.0006(4) -0.0032(4) -0.0044(4)
S5 0.0528(6) 0.0410(6) 0.0779(8) 0.0029(5) -0.0194(6) -0.0101(5)
S6 0.0454(5) 0.0394(5) 0.0412(5) -0.0040(4) -0.0069(4) -0.0100(4)
F1 0.194(4) 0.098(3) 0.0403(16) -0.0191(16) 0.010(2) -0.026(3)
F2 0.185(4) 0.0485(18) 0.090(2) -0.0055(16) -0.065(3) -0.027(2)
F3 0.146(4) 0.101(3) 0.138(3) -0.014(2) -0.107(3) 0.008(3)
F4 0.104(3) 0.136(3) 0.0478(16) -0.0136(18) 0.0043(16) -0.033(2)
F5 0.0574(17) 0.107(3) 0.094(2) -0.0050(19) 0.0105(16) -0.0386(17)
F6 0.100(3) 0.071(2) 0.175(4) -0.029(2) 0.056(3) 0.005(2)
O1 0.065(2) 0.080(3) 0.085(2) 0.005(2) 0.0281(19) -0.0071(19)
O2 0.108(3) 0.0423(18) 0.0447(16) -0.0012(13) -0.0076(17) -0.0218(18)
O3 0.0566(18) 0.072(2) 0.0534(18) -0.0112(15) -0.0147(14) 0.0030(16)
O4 0.080(2) 0.0432(19) 0.083(2) -0.0063(16) 0.0051(19) 0.0021(16)
O5 0.0486(16) 0.060(2) 0.0591(18) -0.0121(15) -0.0065(14) -0.0184(14)
O6 0.078(2) 0.097(3) 0.061(2) 0.0274(19) -0.0305(18) -0.032(2)
N1 0.0343(15) 0.0326(16) 0.0323(14) -0.0011(12) -0.0007(12) -0.0004(13)
N2 0.0326(15) 0.0370(17) 0.0328(15) -0.0062(12) -0.0024(12) -0.0009(13)
N3 0.0413(17) 0.0397(18) 0.0321(15) -0.0060(13) -0.0032(13) 0.0026(14)
N4 0.0402(17) 0.0372(18) 0.0365(16) 0.0024(13) 0.0023(13) 0.0008(14)
C1 0.042(2) 0.035(2) 0.0373(19) 0.0010(16) 0.0056(16) 0.0000(16)
C2 0.0384(19) 0.030(2) 0.047(2) 0.0034(16) 0.0024(16) -0.0028(15)
C3 0.0294(17) 0.0270(18) 0.0408(19) -0.0001(14) -0.0026(14) 0.0003(14)
C4 0.0352(18) 0.034(2) 0.0354(18) -0.0029(15) -0.0019(15) 0.0001(15)
C5 0.0284(16) 0.0285(18) 0.0373(18) 0.0003(14) -0.0020(14) 0.0004(14)
C6 0.0305(17) 0.0284(18) 0.0357(18) -0.0049(14) -0.0052(14) 0.0009(14)
C7 0.0301(17) 0.0325(19) 0.0343(17) -0.0042(14) -0.0056(14) -0.0006(14)
C8 0.0317(17) 0.0302(19) 0.0380(18) -0.0040(15) -0.0055(14) 0.0016(14)
C9 0.0380(19) 0.035(2) 0.046(2) -0.0109(16) -0.0039(16) -0.0069(16)
C10 0.0377(19) 0.043(2) 0.0370(19) -0.0109(16) -0.0018(15) -0.0030(16)
C11 0.039(2) 0.041(2) 0.0352(18) -0.0018(16) -0.0034(15) 0.0071(16)
C12 0.038(2) 0.049(2) 0.0371(19) -0.0034(17) 0.0013(16) 0.0044(17)
C13 0.049(2) 0.064(3) 0.041(2) 0.008(2) 0.0032(18) 0.007(2)
C14 0.053(2) 0.051(3) 0.043(2) 0.0037(18) -0.0089(18) 0.015(2)
C15 0.038(2) 0.044(2) 0.0397(19) -0.0038(17) -0.0003(16) 0.0103(17)
C16 0.041(2) 0.065(3) 0.043(2) -0.007(2) -0.0138(17) 0.008(2)
C17 0.052(2) 0.065(3) 0.047(2) -0.017(2) -0.0113(19) 0.000(2)
C18 0.045(2) 0.047(2) 0.044(2) -0.0116(18) -0.0015(17) 0.0063(18)
C19 0.0316(18) 0.0284(19) 0.051(2) 0.0005(16) -0.0082(16) -0.0003(14)
C20 0.0251(15) 0.0193(16) 0.0380(17) 0.0026(13) -0.0090(13) 0.0022(12)
C21 0.053(3) 0.037(2) 0.102(4) -0.003(2) -0.027(3) -0.010(2)
C22 0.070(3) 0.050(3) 0.062(3) -0.015(2) -0.029(3) 0.005(2)
C23 0.0340(18) 0.0295(19) 0.044(2) -0.0008(15) 0.0000(15) -0.0028(15)
C24 0.0288(16) 0.0204(16) 0.0293(16) 0.0009(12) 0.0063(13) -0.0033(13)
C25 0.082(3) 0.049(3) 0.046(2) 0.000(2) 0.004(2) -0.005(2)
C26 0.066(3) 0.054(3) 0.069(3) 0.012(2) 0.019(3) -0.018(2)
C27 0.106(4) 0.045(3) 0.056(3) 0.000(2) -0.037(3) -0.014(3)
C28 0.057(2) 0.044(2) 0.0336(19) -0.0084(17) -0.0099(18) 0.0015(19)
C29 0.041(2) 0.041(2) 0.044(2) -0.0127(17) -0.0078(17) 0.0000(17)
C30 0.0314(17) 0.0320(19) 0.0369(18) -0.0044(15) -0.0074(14) 0.0050(14)
C31 0.0354(18) 0.0326(19) 0.0329(17) -0.0039(14) -0.0078(14) 0.0023(15)
C32 0.0327(18) 0.0340(19) 0.0337(17) -0.0025(15) -0.0046(14) 0.0012(15)
C33 0.0339(18) 0.0315(19) 0.0378(18) -0.0009(15) -0.0019(15) 0.0029(15)
C34 0.0323(18) 0.0334(19) 0.0361(18) 0.0000(15) -0.0011(14) -0.0018(15)
C35 0.0292(17) 0.0286(19) 0.051(2) -0.0021(16) -0.0022(15) 0.0028(14)
C36 0.037(2) 0.034(2) 0.058(2) 0.0002(18) 0.0022(18) -0.0039(16)
C37 0.045(2) 0.040(2) 0.047(2) 0.0061(18) 0.0069(17) -0.0045(18)
C38 0.056(2) 0.050(3) 0.039(2) -0.0016(18) 0.0018(18) 0.009(2)
C39 0.066(3) 0.071(3) 0.039(2) -0.015(2) 0.005(2) 0.015(2)
C40 0.072(3) 0.088(4) 0.035(2) -0.010(2) -0.007(2) 0.011(3)
C41 0.067(3) 0.064(3) 0.043(2) 0.000(2) -0.014(2) 0.014(2)
C42 0.058(3) 0.052(3) 0.040(2) 0.0017(18) -0.0003(19) 0.013(2)
C43 0.081(3) 0.054(3) 0.054(3) 0.013(2) -0.002(2) 0.012(3)
C44 0.088(4) 0.074(4) 0.050(3) 0.011(2) 0.018(3) 0.000(3)
C45 0.065(3) 0.070(3) 0.046(2) 0.000(2) 0.020(2) 0.004(2)
C46 0.0362(19) 0.0281(19) 0.0414(19) -0.0063(15) -0.0087(15) 0.0009(15)
C47 0.051(2) 0.033(2) 0.045(2) -0.0036(17) -0.0055(18) -0.0031(17)
C48 0.056(3) 0.043(3) 0.083(3) -0.002(2) -0.013(2) -0.020(2)
C49 0.051(2) 0.043(2) 0.061(3) 0.011(2) 0.006(2) -0.0043(19)
C50 0.0275(17) 0.0293(19) 0.057(2) -0.0062(16) -0.0073(16) -0.0002(14)
C51 0.0208(14) 0.0231(16) 0.0284(15) -0.0066(12) 0.0026(12) -0.0089(12)
C52 0.041(2) 0.060(3) 0.058(3) -0.019(2) -0.0064(19) 0.004(2)
C53 0.043(2) 0.043(3) 0.089(3) -0.021(2) -0.024(2) 0.0025(19)
C54 0.049(3) 0.058(3) 0.075(3) -0.004(2) 0.005(2) -0.012(2)
C55 0.092(4) 0.069(4) 0.063(3) 0.008(3) -0.013(3) -0.002(3)
C56 0.050(2) 0.050(3) 0.062(3) -0.012(2) -0.011(2) 0.001(2)
B1 0.040(2) 0.036(2) 0.034(2) -0.0031(17) -0.0033(17) -0.0009(18)
B2 0.050(3) 0.041(3) 0.036(2) 0.0011(19) -0.0013(19) 0.002(2)

loop_
_atom_type_symbol
_atom_type_description
_atom_type_scat_dispersion_real
_atom_type_scat_dispersion_imag
_atom_type_scat_source
C C 0.0181 0.0091
;
International Tables for Crystallography
(Vol. C, Tables 4.2.6.8 and 6.1.1.4)
;
H H 0.0000 0.0000
;
International Tables for Crystallography
(Vol. C, Table 6.1.1.4)
;
B B 0.0090 0.0039
;
International Tables for Crystallography
(Vol. C, Tables 4.2.6.8 and 6.1.1.4)
;
F F 0.0727 0.0534
;
International Tables for Crystallography
(Vol. C, Tables 4.2.6.8 and 6.1.1.4)
;
N N 0.0311 0.0180
;
International Tables for Crystallography
(Vol. C, Tables 4.2.6.8 and 6.1.1.4)
;
O O 0.0492 0.0322
;
International Tables for Crystallography
(Vol. C, Tables 4.2.6.8 and 6.1.1.4)
;
S S 0.3331 0.5567
;
International Tables for Crystallography
(Vol. C, Tables 4.2.6.8 and 6.1.1.4)
;
Cl Cl 0.3639 0.7018
;
International Tables for Crystallography
(Vol. C, Tables 4.2.6.8 and 6.1.1.4)
;

loop_
_geom_angle_atom_site_label_1
_geom_angle_atom_site_label_2
_geom_angle_atom_site_label_3
_geom_angle
_geom_angle_site_symmetry_1
_geom_angle_site_symmetry_3
_geom_angle_publ_flag
C22 S1 C19 92.8(2) . . ?
C26 S2 C23 92.8(2) . . ?
O1 S3 O3 113.1(2) . . ?
O1 S3 O2 115.0(2) . . ?
O3 S3 O2 115.2(2) . . ?
O1 S3 C27 106.3(3) . . ?
O3 S3 C27 102.9(2) . . ?
O2 S3 C27 102.5(2) . . ?
C49 S4 C46 92.3(2) . . ?
C53 S5 C50 92.8(2) . . ?
O4 S6 O6 115.1(2) . . ?
O4 S6 O5 115.7(2) . . ?
O6 S6 O5 114.4(2) . . ?
O4 S6 C54 102.5(2) . . ?
O6 S6 C54 103.2(2) . . ?
O5 S6 C54 103.4(2) . . ?
C1 N1 C5 117.6(3) . . ?
C1 N1 B1 130.2(3) . . ?
C5 N1 B1 112.2(3) . . ?
C10 N2 C6 117.1(3) . . ?
C10 N2 B1 130.0(3) . . ?
C6 N2 B1 112.7(3) . . ?
C28 N3 C32 117.0(3) . . ?
C28 N3 B2 129.9(3) . . ?
C32 N3 B2 113.1(3) . . ?
C37 N4 C33 117.4(3) . . ?
C37 N4 B2 129.6(3) . . ?
C33 N4 B2 113.0(3) . . ?
N1 C1 C2 123.3(3) . . ?
N1 C1 H1 118.4 . . ?
C2 C1 H1 118.4 . . ?
C1 C2 C3 119.6(4) . . ?
C1 C2 H2 120.2 . . ?
C3 C2 H2 120.2 . . ?
C4 C3 C2 117.3(3) . . ?
C4 C3 C19 121.3(3) . . ?
C2 C3 C19 121.4(3) . . ?
C5 C4 C3 119.8(3) . . ?
C5 C4 H4 120.1 . . ?
C3 C4 H4 120.1 . . ?
N1 C5 C4 122.4(3) . . ?
N1 C5 C6 110.0(3) . . ?
C4 C5 C6 127.6(3) . . ?
N2 C6 C7 123.3(3) . . ?
N2 C6 C5 110.0(3) . . ?
C7 C6 C5 126.7(3) . . ?
C6 C7 C8 119.8(3) . . ?
C6 C7 H7 120.1 . . ?
C8 C7 H7 120.1 . . ?
C7 C8 C9 116.6(3) . . ?
C7 C8 C23 121.0(3) . . ?
C9 C8 C23 122.4(3) . . ?
C10 C9 C8 120.7(4) . . ?
C10 C9 H9 119.6 . . ?
C8 C9 H9 119.6 . . ?
N2 C10 C9 122.4(3) . . ?
N2 C10 H10 118.8 . . ?
C9 C10 H10 118.8 . . ?
C12 C11 C18 111.1(3) . . ?
C12 C11 B1 110.7(3) . . ?
C18 C11 B1 108.9(3) . . ?
C12 C11 H11 108.7 . . ?
C18 C11 H11 108.7 . . ?
B1 C11 H11 108.7 . . ?
C13 C12 C11 116.2(3) . . ?
C13 C12 H12A 108.2 . . ?
C11 C12 H12A 108.2 . . ?
C13 C12 H12B 108.2 . . ?
C11 C12 H12B 108.2 . . ?
H12A C12 H12B 107.4 . . ?
C12 C13 C14 115.7(3) . . ?
C12 C13 H13A 108.4 . . ?
C14 C13 H13A 108.4 . . ?
C12 C13 H13B 108.4 . . ?
C14 C13 H13B 108.4 . . ?
H13A C13 H13B 107.4 . . ?
C15 C14 C13 115.0(3) . . ?
C15 C14 H14A 108.5 . . ?
C13 C14 H14A 108.5 . . ?
C15 C14 H14B 108.5 . . ?
C13 C14 H14B 108.5 . . ?
H14A C14 H14B 107.5 . . ?
C14 C15 C16 112.2(3) . . ?
C14 C15 B1 109.6(3) . . ?
C16 C15 B1 109.6(3) . . ?
C14 C15 H15 108.4 . . ?
C16 C15 H15 108.4 . . ?
B1 C15 H15 108.4 . . ?
C17 C16 C15 116.3(3) . . ?
C17 C16 H16A 108.2 . . ?
C15 C16 H16A 108.2 . . ?
C17 C16 H16B 108.2 . . ?
C15 C16 H16B 108.2 . . ?
H16A C16 H16B 107.4 . . ?
C18 C17 C16 115.7(3) . . ?
C18 C17 H17A 108.4 . . ?
C16 C17 H17A 108.4 . . ?
C18 C17 H17B 108.4 . . ?
C16 C17 H17B 108.4 . . ?
H17A C17 H17B 107.4 . . ?
C17 C18 C11 114.7(3) . . ?
C17 C18 H18A 108.6 . . ?
C11 C18 H18A 108.6 . . ?
C17 C18 H18B 108.6 . . ?
C11 C18 H18B 108.6 . . ?
H18A C18 H18B 107.6 . . ?
C3 C19 C20 126.8(3) . . ?
C3 C19 S1 121.8(3) . . ?
C20 C19 S1 111.4(3) . . ?
C21 C20 C19 106.7(3) . . ?
C21 C20 H20 126.6 . . ?
C19 C20 H20 126.6 . . ?
C22 C21 C20 116.6(4) . . ?
C22 C21 H21 121.7 . . ?
C20 C21 H21 121.7 . . ?
C21 C22 S1 112.4(4) . . ?
C21 C22 H22 123.8 . . ?
S1 C22 H22 123.8 . . ?
C8 C23 C24 127.0(3) . . ?
C8 C23 S2 121.3(3) . . ?
C24 C23 S2 111.6(3) . . ?
C25 C24 C23 106.1(3) . . ?
C25 C24 H24 126.9 . . ?
C23 C24 H24 126.9 . . ?
C26 C25 C24 116.6(4) . . ?
C26 C25 H25 121.7 . . ?
C24 C25 H25 121.7 . . ?
C25 C26 S2 112.9(4) . . ?
C25 C26 H26 123.6 . . ?
S2 C26 H26 123.6 . . ?
F1 C27 F3 106.5(5) . . ?
F1 C27 F2 106.2(5) . . ?
F3 C27 F2 108.1(4) . . ?
F1 C27 S3 112.0(4) . . ?
F3 C27 S3 111.1(4) . . ?
F2 C27 S3 112.6(3) . . ?
N3 C28 C29 123.1(3) . . ?
N3 C28 H28 118.4 . . ?
C29 C28 H28 118.4 . . ?
C28 C29 C30 120.6(4) . . ?
C28 C29 H29 119.7 . . ?
C30 C29 H29 119.7 . . ?
C31 C30 C29 116.3(3) . . ?
C31 C30 C46 122.1(3) . . ?
C29 C30 C46 121.5(3) . . ?
C32 C31 C30 119.7(3) . . ?
C32 C31 H31 120.1 . . ?
C30 C31 H31 120.1 . . ?
N3 C32 C31 123.1(3) . . ?
N3 C32 C33 109.5(3) . . ?
C31 C32 C33 127.4(3) . . ?
N4 C33 C34 123.3(3) . . ?
N4 C33 C32 109.6(3) . . ?
C34 C33 C32 127.1(3) . . ?
C33 C34 C35 119.6(3) . . ?
C33 C34 H34 120.2 . . ?
C35 C34 H34 120.2 . . ?
C36 C35 C34 116.9(3) . . ?
C36 C35 C50 122.4(3) . . ?
C34 C35 C50 120.7(3) . . ?
C37 C36 C35 120.3(4) . . ?
C37 C36 H36 119.9 . . ?
C35 C36 H36 119.9 . . ?
N4 C37 C36 122.5(4) . . ?
N4 C37 H37 118.7 . . ?
C36 C37 H37 118.7 . . ?
C39 C38 C45 111.2(4) . . ?
C39 C38 B2 110.1(4) . . ?
C45 C38 B2 109.8(4) . . ?
C39 C38 H38 108.6 . . ?
C45 C38 H38 108.6 . . ?
B2 C38 H38 108.6 . . ?
C40 C39 C38 115.6(4) . . ?
C40 C39 H39A 108.4 . . ?
C38 C39 H39A 108.4 . . ?
C40 C39 H39B 108.4 . . ?
C38 C39 H39B 108.4 . . ?
H39A C39 H39B 107.4 . . ?
C39 C40 C41 116.1(3) . . ?
C39 C40 H40A 108.3 . . ?
C41 C40 H40A 108.3 . . ?
C39 C40 H40B 108.3 . . ?
C41 C40 H40B 108.3 . . ?
H40A C40 H40B 107.4 . . ?
C40 C41 C42 114.9(4) . . ?
C40 C41 H41A 108.5 . . ?
C42 C41 H41A 108.5 . . ?
C40 C41 H41B 108.5 . . ?
C42 C41 H41B 108.5 . . ?
H41A C41 H41B 107.5 . . ?
C43 C42 C41 112.8(4) . . ?
C43 C42 B2 109.9(4) . . ?
C41 C42 B2 108.8(4) . . ?
C43 C42 H42 108.4 . . ?
C41 C42 H42 108.4 . . ?
B2 C42 H42 108.4 . . ?
C42 C43 C44 115.8(4) . . ?
C42 C43 H43A 108.3 . . ?
C44 C43 H43A 108.3 . . ?
C42 C43 H43B 108.3 . . ?
C44 C43 H43B 108.3 . . ?
H43A C43 H43B 107.4 . . ?
C43 C44 C45 116.3(4) . . ?
C43 C44 H44A 108.2 . . ?
C45 C44 H44A 108.2 . . ?
C43 C44 H44B 108.2 . . ?
C45 C44 H44B 108.2 . . ?
H44A C44 H44B 107.4 . . ?
C44 C45 C38 114.7(4) . . ?
C44 C45 H45A 108.6 . . ?
C38 C45 H45A 108.6 . . ?
C44 C45 H45B 108.6 . . ?
C38 C45 H45B 108.6 . . ?
H45A C45 H45B 107.6 . . ?
C47 C46 C30 127.7(3) . . ?
C47 C46 S4 110.5(3) . . ?
C30 C46 S4 121.5(3) . . ?
C48 C47 C46 110.6(4) . . ?
C48 C47 H47 124.7 . . ?
C46 C47 H47 124.7 . . ?
C49 C48 C47 114.6(4) . . ?
C49 C48 H48 122.7 . . ?
C47 C48 H48 122.7 . . ?
C48 C49 S4 111.9(4) . . ?
C48 C49 H49 124.1 . . ?
S4 C49 H49 124.1 . . ?
C51 C50 C35 127.3(3) . . ?
C51 C50 S5 110.9(3) . . ?
C35 C50 S5 121.8(3) . . ?
C50 C51 C52 109.4(3) . . ?
C50 C51 H51 125.3 . . ?
C52 C51 H51 125.3 . . ?
C53 C52 C51 113.9(4) . . ?
C53 C52 H52 123.0 . . ?
C51 C52 H52 123.0 . . ?
C52 C53 S5 112.9(3) . . ?
C52 C53 H53 123.5 . . ?
S5 C53 H53 123.5 . . ?
F6 C54 F4 106.5(5) . . ?
F6 C54 F5 107.9(4) . . ?
F4 C54 F5 107.3(4) . . ?
F6 C54 S6 111.7(4) . . ?
F4 C54 S6 111.9(3) . . ?
F5 C54 S6 111.2(4) . . ?
Cl1 C55 Cl3 109.3(4) . . ?
Cl1 C55 Cl2 112.1(4) . . ?
Cl3 C55 Cl2 107.9(3) . . ?
Cl1 C55 H55 109.2 . . ?
Cl3 C55 H55 109.2 . . ?
Cl2 C55 H55 109.2 . . ?
Cl4 C56 Cl6 110.3(3) . . ?
Cl4 C56 Cl5 110.5(2) . . ?
Cl6 C56 Cl5 110.6(3) . . ?
Cl4 C56 H56 108.5 . . ?
Cl6 C56 H56 108.5 . . ?
Cl5 C56 H56 108.5 . . ?
N2 B1 C11 116.2(3) . . ?
N2 B1 C15 112.2(3) . . ?
C11 B1 C15 106.8(3) . . ?
N2 B1 N1 95.0(3) . . ?
C11 B1 N1 113.1(3) . . ?
C15 B1 N1 113.5(3) . . ?
C38 B2 N3 115.2(3) . . ?
C38 B2 C42 107.6(3) . . ?
N3 B2 C42 112.5(3) . . ?
C38 B2 N4 115.8(4) . . ?
N3 B2 N4 94.6(3) . . ?
C42 B2 N4 111.0(3) . . ?

loop_
_geom_bond_atom_site_label_1
_geom_bond_atom_site_label_2
_geom_bond_distance
_geom_bond_site_symmetry_2
_geom_bond_publ_flag
Cl1 C55 1.696(6) . ?
Cl2 C55 1.722(6) . ?
Cl3 C55 1.715(6) . ?
Cl4 C56 1.747(5) . ?
Cl5 C56 1.760(5) . ?
Cl6 C56 1.748(5) . ?
S1 C22 1.672(5) . ?
S1 C19 1.694(4) . ?
S2 C26 1.671(5) . ?
S2 C23 1.712(4) . ?
S3 O1 1.417(3) . ?
S3 O3 1.437(3) . ?
S3 O2 1.443(3) . ?
S3 C27 1.809(5) . ?
S4 C49 1.700(4) . ?
S4 C46 1.720(4) . ?
S5 C53 1.678(5) . ?
S5 C50 1.715(4) . ?
S6 O4 1.425(3) . ?
S6 O6 1.429(3) . ?
S6 O5 1.437(3) . ?
S6 C54 1.814(5) . ?
F1 C27 1.297(7) . ?
F2 C27 1.336(5) . ?
F3 C27 1.321(6) . ?
F4 C54 1.331(6) . ?
F5 C54 1.333(5) . ?
F6 C54 1.308(6) . ?
N1 C1 1.344(5) . ?
N1 C5 1.361(4) . ?
N1 B1 1.620(5) . ?
N2 C10 1.351(5) . ?
N2 C6 1.359(4) . ?
N2 B1 1.608(5) . ?
N3 C28 1.348(5) . ?
N3 C32 1.362(4) . ?
N3 B2 1.606(6) . ?
N4 C37 1.350(5) . ?
N4 C33 1.354(5) . ?
N4 B2 1.620(5) . ?
C1 C2 1.363(5) . ?
C1 H1 0.9500 . ?
C2 C3 1.412(5) . ?
C2 H2 0.9500 . ?
C3 C4 1.389(5) . ?
C3 C19 1.466(5) . ?
C4 C5 1.379(5) . ?
C4 H4 0.9500 . ?
C5 C6 1.448(5) . ?
C6 C7 1.373(5) . ?
C7 C8 1.395(5) . ?
C7 H7 0.9500 . ?
C8 C9 1.406(5) . ?
C8 C23 1.452(5) . ?
C9 C10 1.371(5) . ?
C9 H9 0.9500 . ?
C10 H10 0.9500 . ?
C11 C12 1.541(6) . ?
C11 C18 1.551(5) . ?
C11 B1 1.611(5) . ?
C11 H11 1.0000 . ?
C12 C13 1.539(5) . ?
C12 H12A 0.9900 . ?
C12 H12B 0.9900 . ?
C13 C14 1.546(6) . ?
C13 H13A 0.9900 . ?
C13 H13B 0.9900 . ?
C14 C15 1.516(6) . ?
C14 H14A 0.9900 . ?
C14 H14B 0.9900 . ?
C15 C16 1.544(6) . ?
C15 B1 1.618(5) . ?
C15 H15 1.0000 . ?
C16 C17 1.535(6) . ?
C16 H16A 0.9900 . ?
C16 H16B 0.9900 . ?
C17 C18 1.531(6) . ?
C17 H17A 0.9900 . ?
C17 H17B 0.9900 . ?
C18 H18A 0.9900 . ?
C18 H18B 0.9900 . ?
C19 C20 1.486(5) . ?
C20 C21 1.396(6) . ?
C20 H20 0.9500 . ?
C21 C22 1.350(7) . ?
C21 H21 0.9500 . ?
C22 H22 0.9500 . ?
C23 C24 1.480(5) . ?
C24 C25 1.427(6) . ?
C24 H24 0.9500 . ?
C25 C26 1.343(7) . ?
C25 H25 0.9500 . ?
C26 H26 0.9500 . ?
C28 C29 1.355(6) . ?
C28 H28 0.9500 . ?
C29 C30 1.414(5) . ?
C29 H29 0.9500 . ?
C30 C31 1.396(5) . ?
C30 C46 1.448(5) . ?
C31 C32 1.375(5) . ?
C31 H31 0.9500 . ?
C32 C33 1.463(5) . ?
C33 C34 1.368(5) . ?
C34 C35 1.403(5) . ?
C34 H34 0.9500 . ?
C35 C36 1.399(5) . ?
C35 C50 1.461(5) . ?
C36 C37 1.375(6) . ?
C36 H36 0.9500 . ?
C37 H37 0.9500 . ?
C38 C39 1.546(6) . ?
C38 C45 1.557(7) . ?
C38 B2 1.593(6) . ?
C38 H38 1.0000 . ?
C39 C40 1.525(6) . ?
C39 H39A 0.9900 . ?
C39 H39B 0.9900 . ?
C40 C41 1.539(6) . ?
C40 H40A 0.9900 . ?
C40 H40B 0.9900 . ?
C41 C42 1.543(6) . ?
C41 H41A 0.9900 . ?
C41 H41B 0.9900 . ?
C42 C43 1.531(7) . ?
C42 B2 1.612(6) . ?
C42 H42 1.0000 . ?
C43 C44 1.542(7) . ?
C43 H43A 0.9900 . ?
C43 H43B 0.9900 . ?
C44 C45 1.542(7) . ?
C44 H44A 0.9900 . ?
C44 H44B 0.9900 . ?
C45 H45A 0.9900 . ?
C45 H45B 0.9900 . ?
C46 C47 1.425(5) . ?
C47 C48 1.396(6) . ?
C47 H47 0.9500 . ?
C48 C49 1.355(7) . ?
C48 H48 0.9500 . ?
C49 H49 0.9500 . ?
C50 C51 1.417(5) . ?
C51 C52 1.442(5) . ?
C51 H51 0.9500 . ?
C52 C53 1.336(7) . ?
C52 H52 0.9500 . ?
C53 H53 0.9500 . ?
C55 H55 1.0000 . ?
C56 H56 1.0000 . ?

loop_
_geom_torsion_atom_site_label_1
_geom_torsion_atom_site_label_2
_geom_torsion_atom_site_label_3
_geom_torsion_atom_site_label_4
_geom_torsion
_geom_torsion_site_symmetry_1
_geom_torsion_site_symmetry_2
_geom_torsion_site_symmetry_3
_geom_torsion_site_symmetry_4
_geom_torsion_publ_flag
C5 N1 C1 C2 0.8(5) . . . . ?
B1 N1 C1 C2 179.9(3) . . . . ?
N1 C1 C2 C3 -1.7(6) . . . . ?
C1 C2 C3 C4 1.6(5) . . . . ?
C1 C2 C3 C19 -179.5(3) . . . . ?
C2 C3 C4 C5 -0.6(5) . . . . ?
C19 C3 C4 C5 -179.6(3) . . . . ?
C1 N1 C5 C4 0.2(5) . . . . ?
B1 N1 C5 C4 -179.0(3) . . . . ?
C1 N1 C5 C6 -179.8(3) . . . . ?
B1 N1 C5 C6 0.9(4) . . . . ?
C3 C4 C5 N1 -0.3(5) . . . . ?
C3 C4 C5 C6 179.8(3) . . . . ?
C10 N2 C6 C7 1.3(5) . . . . ?
B1 N2 C6 C7 -175.0(3) . . . . ?
C10 N2 C6 C5 179.6(3) . . . . ?
B1 N2 C6 C5 3.3(4) . . . . ?
N1 C5 C6 N2 -2.7(4) . . . . ?
C4 C5 C6 N2 177.3(3) . . . . ?
N1 C5 C6 C7 175.6(3) . . . . ?
C4 C5 C6 C7 -4.5(6) . . . . ?
N2 C6 C7 C8 -0.1(5) . . . . ?
C5 C6 C7 C8 -178.1(3) . . . . ?
C6 C7 C8 C9 -1.2(5) . . . . ?
C6 C7 C8 C23 177.0(3) . . . . ?
C7 C8 C9 C10 1.2(5) . . . . ?
C23 C8 C9 C10 -177.0(3) . . . . ?
C6 N2 C10 C9 -1.2(5) . . . . ?
B1 N2 C10 C9 174.3(3) . . . . ?
C8 C9 C10 N2 0.0(6) . . . . ?
C18 C11 C12 C13 -73.5(4) . . . . ?
B1 C11 C12 C13 47.6(5) . . . . ?
C11 C12 C13 C14 -37.3(6) . . . . ?
C12 C13 C14 C15 40.9(6) . . . . ?
C13 C14 C15 C16 67.6(4) . . . . ?
C13 C14 C15 B1 -54.4(5) . . . . ?
C14 C15 C16 C17 -72.5(5) . . . . ?
B1 C15 C16 C17 49.6(5) . . . . ?
C15 C16 C17 C18 -39.5(6) . . . . ?
C16 C17 C18 C11 41.6(6) . . . . ?
C12 C11 C18 C17 67.8(4) . . . . ?
B1 C11 C18 C17 -54.4(4) . . . . ?
C4 C3 C19 C20 -175.8(3) . . . . ?
C2 C3 C19 C20 5.2(5) . . . . ?
C4 C3 C19 S1 4.0(5) . . . . ?
C2 C3 C19 S1 -174.9(3) . . . . ?
C22 S1 C19 C3 179.6(3) . . . . ?
C22 S1 C19 C20 -0.5(3) . . . . ?
C3 C19 C20 C21 179.5(3) . . . . ?
S1 C19 C20 C21 -0.3(4) . . . . ?
C19 C20 C21 C22 1.3(5) . . . . ?
C20 C21 C22 S1 -1.8(5) . . . . ?
C19 S1 C22 C21 1.3(4) . . . . ?
C7 C8 C23 C24 13.0(5) . . . . ?
C9 C8 C23 C24 -168.9(3) . . . . ?
C7 C8 C23 S2 -163.4(3) . . . . ?
C9 C8 C23 S2 14.7(5) . . . . ?
C26 S2 C23 C8 176.3(3) . . . . ?
C26 S2 C23 C24 -0.6(3) . . . . ?
C8 C23 C24 C25 -177.0(4) . . . . ?
S2 C23 C24 C25 -0.3(4) . . . . ?
C23 C24 C25 C26 1.3(5) . . . . ?
C24 C25 C26 S2 -1.9(6) . . . . ?
C23 S2 C26 C25 1.4(4) . . . . ?
O1 S3 C27 F1 178.6(4) . . . . ?
O3 S3 C27 F1 -62.4(4) . . . . ?
O2 S3 C27 F1 57.5(4) . . . . ?
O1 S3 C27 F3 59.6(5) . . . . ?
O3 S3 C27 F3 178.6(4) . . . . ?
O2 S3 C27 F3 -61.5(5) . . . . ?
O1 S3 C27 F2 -61.8(5) . . . . ?
O3 S3 C27 F2 57.3(5) . . . . ?
O2 S3 C27 F2 177.2(4) . . . . ?
C32 N3 C28 C29 2.1(5) . . . . ?
B2 N3 C28 C29 -173.7(4) . . . . ?
N3 C28 C29 C30 1.5(6) . . . . ?
C28 C29 C30 C31 -4.7(5) . . . . ?
C28 C29 C30 C46 173.0(3) . . . . ?
C29 C30 C31 C32 4.4(5) . . . . ?
C46 C30 C31 C32 -173.3(3) . . . . ?
C28 N3 C32 C31 -2.5(5) . . . . ?
B2 N3 C32 C31 174.0(3) . . . . ?
C28 N3 C32 C33 178.7(3) . . . . ?
B2 N3 C32 C33 -4.8(4) . . . . ?
C30 C31 C32 N3 -0.9(5) . . . . ?
C30 C31 C32 C33 177.8(3) . . . . ?
C37 N4 C33 C34 -0.1(5) . . . . ?
B2 N4 C33 C34 -178.4(3) . . . . ?
C37 N4 C33 C32 -179.9(3) . . . . ?
B2 N4 C33 C32 1.8(4) . . . . ?
N3 C32 C33 N4 1.9(4) . . . . ?
C31 C32 C33 N4 -176.9(3) . . . . ?
N3 C32 C33 C34 -177.9(3) . . . . ?
C31 C32 C33 C34 3.3(6) . . . . ?
N4 C33 C34 C35 -0.2(5) . . . . ?
C32 C33 C34 C35 179.6(3) . . . . ?
C33 C34 C35 C36 0.4(5) . . . . ?
C33 C34 C35 C50 179.8(3) . . . . ?
C34 C35 C36 C37 -0.3(5) . . . . ?
C50 C35 C36 C37 -179.7(3) . . . . ?
C33 N4 C37 C36 0.2(5) . . . . ?
B2 N4 C37 C36 178.2(4) . . . . ?
C35 C36 C37 N4 0.0(6) . . . . ?
C45 C38 C39 C40 -72.3(5) . . . . ?
B2 C38 C39 C40 49.6(5) . . . . ?
C38 C39 C40 C41 -38.9(7) . . . . ?
C39 C40 C41 C42 40.9(7) . . . . ?
C40 C41 C42 C43 69.5(5) . . . . ?
C40 C41 C42 B2 -52.7(5) . . . . ?
C41 C42 C43 C44 -71.5(5) . . . . ?
B2 C42 C43 C44 50.1(5) . . . . ?
C42 C43 C44 C45 -38.7(7) . . . . ?
C43 C44 C45 C38 38.8(7) . . . . ?
C39 C38 C45 C44 70.9(5) . . . . ?
B2 C38 C45 C44 -51.2(5) . . . . ?
C31 C30 C46 C47 176.8(3) . . . . ?
C29 C30 C46 C47 -0.7(6) . . . . ?
C31 C30 C46 S4 3.1(5) . . . . ?
C29 C30 C46 S4 -174.4(3) . . . . ?
C49 S4 C46 C47 -0.6(3) . . . . ?
C49 S4 C46 C30 174.1(3) . . . . ?
C30 C46 C47 C48 -174.3(4) . . . . ?
S4 C46 C47 C48 0.0(4) . . . . ?
C46 C47 C48 C49 0.9(6) . . . . ?
C47 C48 C49 S4 -1.4(5) . . . . ?
C46 S4 C49 C48 1.2(4) . . . . ?
C36 C35 C50 C51 -168.1(3) . . . . ?
C34 C35 C50 C51 12.6(5) . . . . ?
C36 C35 C50 S5 13.8(5) . . . . ?
C34 C35 C50 S5 -165.6(3) . . . . ?
C53 S5 C50 C51 -0.1(3) . . . . ?
C53 S5 C50 C35 178.3(3) . . . . ?
C35 C50 C51 C52 -179.5(3) . . . . ?
S5 C50 C51 C52 -1.2(3) . . . . ?
C50 C51 C52 C53 2.4(4) . . . . ?
C51 C52 C53 S5 -2.6(5) . . . . ?
C50 S5 C53 C52 1.6(3) . . . . ?
O4 S6 C54 F6 -179.7(4) . . . . ?
O6 S6 C54 F6 -59.8(4) . . . . ?
O5 S6 C54 F6 59.7(4) . . . . ?
O4 S6 C54 F4 61.0(4) . . . . ?
O6 S6 C54 F4 -179.1(4) . . . . ?
O5 S6 C54 F4 -59.6(4) . . . . ?
O4 S6 C54 F5 -59.0(4) . . . . ?
O6 S6 C54 F5 60.8(4) . . . . ?
O5 S6 C54 F5 -179.7(3) . . . . ?
C10 N2 B1 C11 63.0(5) . . . . ?
C6 N2 B1 C11 -121.3(3) . . . . ?
C10 N2 B1 C15 -60.3(5) . . . . ?
C6 N2 B1 C15 115.4(3) . . . . ?
C10 N2 B1 N1 -178.2(3) . . . . ?
C6 N2 B1 N1 -2.5(3) . . . . ?
C12 C11 B1 N2 174.8(3) . . . . ?
C18 C11 B1 N2 -62.7(4) . . . . ?
C12 C11 B1 C15 -59.1(4) . . . . ?
C18 C11 B1 C15 63.3(4) . . . . ?
C12 C11 B1 N1 66.4(4) . . . . ?
C18 C11 B1 N1 -171.1(3) . . . . ?
C14 C15 B1 N2 -168.7(3) . . . . ?
C16 C15 B1 N2 67.7(4) . . . . ?
C14 C15 B1 C11 62.8(4) . . . . ?
C16 C15 B1 C11 -60.8(4) . . . . ?
C14 C15 B1 N1 -62.5(4) . . . . ?
C16 C15 B1 N1 173.9(3) . . . . ?
C1 N1 B1 N2 -178.3(3) . . . . ?
C5 N1 B1 N2 0.8(3) . . . . ?
C1 N1 B1 C11 -57.0(5) . . . . ?
C5 N1 B1 C11 122.2(3) . . . . ?
C1 N1 B1 C15 64.9(5) . . . . ?
C5 N1 B1 C15 -115.9(3) . . . . ?
C39 C38 B2 N3 65.4(5) . . . . ?
C45 C38 B2 N3 -171.8(3) . . . . ?
C39 C38 B2 C42 -60.9(5) . . . . ?
C45 C38 B2 C42 61.9(5) . . . . ?
C39 C38 B2 N4 174.4(4) . . . . ?
C45 C38 B2 N4 -62.9(5) . . . . ?
C28 N3 B2 C38 -57.6(5) . . . . ?
C32 N3 B2 C38 126.5(4) . . . . ?
C28 N3 B2 C42 66.2(5) . . . . ?
C32 N3 B2 C42 -109.7(4) . . . . ?
C28 N3 B2 N4 -178.9(3) . . . . ?
C32 N3 B2 N4 5.2(4) . . . . ?
C43 C42 B2 C38 -61.4(5) . . . . ?
C41 C42 B2 C38 62.5(5) . . . . ?
C43 C42 B2 N3 170.7(3) . . . . ?
C41 C42 B2 N3 -65.4(4) . . . . ?
C43 C42 B2 N4 66.2(4) . . . . ?
C41 C42 B2 N4 -169.9(3) . . . . ?
C37 N4 B2 C38 57.2(5) . . . . ?
C33 N4 B2 C38 -124.9(4) . . . . ?
C37 N4 B2 N3 178.0(3) . . . . ?
C33 N4 B2 N3 -4.0(4) . . . . ?
C37 N4 B2 C42 -65.8(5) . . . . ?
C33 N4 B2 C42 112.2(4) . . . . ?
